data_7103312
loop_
_publ_author_name
'Minasian, Stefan G'
'Arnold, John'

_publ_section_title
;
 Synthesis and reactivity of bis-pentamethylcyclopentadienyl
 diiododialane (Cp*AlI)2: an aluminium(II) precursor to (Cp*Al)4.
;
_journal_issue 34
_journal_name_full 'Chemical communications (Cambridge, England)'
_journal_page_first 4043
_journal_page_last 4045
_journal_paper_doi 10.1039/b806804f
_journal_year 2008
_chemical_formula_moiety 'C68 H80 Al2 I2 N4, 0.5( C5 H12 )'
_chemical_formula_sum 'C70.5 H86 Al2 I2 N4'
_chemical_formula_weight 1297.19
_chemical_name_systematic
;
?
;
_space_group_IT_number 2
_symmetry_cell_setting triclinic
_symmetry_space_group_name_Hall '-P 1'
_symmetry_space_group_name_H-M 'P -1'
_atom_sites_solution_hydrogens geom
_atom_sites_solution_primary direct
_atom_sites_solution_secondary difmap
_audit_creation_method SHELXL-97
_cell_angle_alpha 105.315(2)
_cell_angle_beta 94.491(2)
_cell_angle_gamma 102.4080(10)
_cell_formula_units_Z 2
_cell_length_a 10.6194(10)
_cell_length_b 15.9477(15)
_cell_length_c 21.317(2)
_cell_measurement_reflns_used 4962
_cell_measurement_temperature 150(2)
_cell_measurement_theta_max 46.381
_cell_measurement_theta_min 5.000
_cell_volume 3365.5(5)
_computing_cell_refinement 'Bruker SAINT v7.07'
_computing_data_collection 'Bruker SMART v5.631'
_computing_data_reduction 'Bruker SAINT v7.07'
_computing_structure_refinement 'SHELXL-97 (Sheldrick, 1997)'
_computing_structure_solution 'SHELXS-97 (Sheldrick, 1990)'
_diffrn_ambient_temperature 150(2)
_diffrn_measured_fraction_theta_full 0.995
_diffrn_measured_fraction_theta_max 0.995
_diffrn_measurement_device_type 'Beamline 11.3.1 ALS'
_diffrn_measurement_method '\w scans'
_diffrn_radiation_monochromator mirrors
_diffrn_radiation_source synchrotron
_diffrn_radiation_wavelength 0.77490
_diffrn_reflns_av_R_equivalents 0.0727
_diffrn_reflns_av_sigmaI/netI 0.0891
_diffrn_reflns_limit_h_max 13
_diffrn_reflns_limit_h_min -13
_diffrn_reflns_limit_k_max 20
_diffrn_reflns_limit_k_min -20
_diffrn_reflns_limit_l_max 27
_diffrn_reflns_limit_l_min -27
_diffrn_reflns_number 41370
_diffrn_reflns_theta_full 30.21
_diffrn_reflns_theta_max 30.21
_diffrn_reflns_theta_min 2.50
_diffrn_standards_decay_% 0
_diffrn_standards_interval_count 0
_diffrn_standards_interval_time 0
_diffrn_standards_number 0
_exptl_absorpt_coefficient_mu 1.246
_exptl_absorpt_correction_T_max 1
_exptl_absorpt_correction_T_min 0.814
_exptl_absorpt_correction_type empirical
_exptl_absorpt_process_details 'Blessing, 1995'
_exptl_crystal_colour yellow
_exptl_crystal_density_diffrn 1.280
_exptl_crystal_density_method 'not measured'
_exptl_crystal_description rod
_exptl_crystal_F_000 1338
_exptl_crystal_size_max 0.15
_exptl_crystal_size_mid 0.10
_exptl_crystal_size_min 0.06
_refine_diff_density_max 1.000
_refine_diff_density_min -1.206
_refine_diff_density_rms 0.083
_refine_ls_extinction_method none
_refine_ls_goodness_of_fit_ref 1.033
_refine_ls_hydrogen_treatment constr
_refine_ls_matrix_type full
_refine_ls_number_parameters 752
_refine_ls_number_reflns 15352
_refine_ls_number_restraints 9
_refine_ls_restrained_S_all 1.032
_refine_ls_R_factor_all 0.0868
_refine_ls_R_factor_gt 0.0563
_refine_ls_shift/su_max 0.002
_refine_ls_shift/su_mean 0.000
_refine_ls_structure_factor_coef Fsqd
_refine_ls_weighting_details 'calc w=1/[\s^2^(Fo^2^)+(0.0483P)^2^+0.6125P] where P=(Fo^2^+2Fc^2^)/3'
_refine_ls_weighting_scheme calc
_refine_ls_wR_factor_gt 0.1330
_refine_ls_wR_factor_ref 0.1503
_reflns_number_gt 10196
_reflns_number_total 15352
_reflns_threshold_expression >2sigma(I)
_cod_data_source_file b806804f.txt
_cod_data_source_block sgm464
_cod_database_code 7103312

loop_
_symmetry_equiv_pos_as_xyz
'x, y, z'
'-x, -y, -z'

loop_
_atom_site_label
_atom_site_type_symbol
_atom_site_fract_x
_atom_site_fract_y
_atom_site_fract_z
_atom_site_U_iso_or_equiv
_atom_site_adp_type
_atom_site_occupancy
_atom_site_symmetry_multiplicity
_atom_site_calc_flag
_atom_site_refinement_flags
_atom_site_disorder_assembly
_atom_site_disorder_group
I2 I -0.08861(3) 0.09102(2) 0.174147(15) 0.04863(10) Uani 1 1 d . . .
I1 I 0.09529(3) 0.41567(2) 0.15413(2) 0.07105(14) Uani 1 1 d . . .
Al2 Al 0.05533(11) 0.02595(7) 0.23508(6) 0.0325(3) Uani 1 1 d . . .
Al1 Al 0.31527(12) 0.45461(8) 0.22735(7) 0.0418(3) Uani 1 1 d . . .
N2 N -0.0350(3) -0.0772(2) 0.25877(15) 0.0312(7) Uani 1 1 d . . .
N3 N 0.0222(3) -0.1323(2) 0.21945(15) 0.0318(7) Uani 1 1 d . . .
N4 N 0.0966(3) -0.0852(2) 0.18933(15) 0.0320(7) Uani 1 1 d . . .
N1 N 0.3083(3) 0.3607(2) 0.25465(16) 0.0370(7) Uani 1 1 d . . .
C3 C 0.3036(3) 0.1289(3) 0.24293(19) 0.0334(8) Uani 1 1 d . . .
H3A H 0.3380 0.0818 0.2189 0.040 Uiso 1 1 calc R . .
C4 C 0.2173(4) 0.1099(2) 0.29092(19) 0.0344(8) Uani 1 1 d . . .
H4A H 0.2577 0.0777 0.3182 0.041 Uiso 1 1 calc R . .
C61 C 0.0368(4) 0.0262(3) 0.42139(19) 0.0367(9) Uani 1 1 d . . .
C2 C 0.3368(3) 0.2096(3) 0.23106(19) 0.0344(8) Uani 1 1 d . . .
C1 C 0.2904(3) 0.2871(2) 0.26912(19) 0.0332(8) Uani 1 1 d . . .
C46 C -0.2236(4) -0.2010(3) 0.25563(19) 0.0345(8) Uani 1 1 d . . .
C60 C -0.0791(4) 0.0260(3) 0.38548(18) 0.0333(8) Uani 1 1 d . . .
C45 C -0.1427(3) -0.1151(2) 0.28625(18) 0.0308(8) Uani 1 1 d . . .
C51 C -0.2016(4) -0.2661(3) 0.19497(19) 0.0353(9) Uani 1 1 d . . .
C50 C -0.1684(4) -0.0613(3) 0.34523(19) 0.0334(8) Uani 1 1 d . . .
C42 C 0.5216(4) -0.0100(3) 0.1324(2) 0.0494(11) Uani 1 1 d . . .
H42A H 0.5674 -0.0054 0.1754 0.074 Uiso 1 1 calc R . .
H42B H 0.5304 0.0502 0.1273 0.074 Uiso 1 1 calc R . .
H42C H 0.5595 -0.0458 0.0976 0.074 Uiso 1 1 calc R . .
C48 C -0.3633(4) -0.1760(3) 0.3402(2) 0.0465(10) Uani 1 1 d . . .
H48A H -0.4398 -0.1957 0.3579 0.056 Uiso 1 1 calc R . .
C17 C 0.2143(4) 0.3535(3) 0.3782(2) 0.0421(10) Uani 1 1 d . . .
C6 C 0.2270(4) 0.2732(3) 0.3263(2) 0.0378(9) Uani 1 1 d . . .
C5 C 0.1931(4) 0.1904(3) 0.3344(2) 0.0379(9) Uani 1 1 d . . .
H5A H 0.1505 0.1843 0.3710 0.046 Uiso 1 1 calc R . .
C39 C 0.1640(4) -0.1001(3) 0.0812(2) 0.0382(9) Uani 1 1 d . . .
C35 C 0.1770(4) -0.1290(3) 0.14327(19) 0.0355(9) Uani 1 1 d . . .
C18 C 0.3082(4) 0.3871(3) 0.4347(2) 0.0473(11) Uani 1 1 d . . .
C52 C -0.1391(4) -0.3332(3) 0.2019(2) 0.0405(9) Uani 1 1 d . . .
C38 C 0.2828(4) -0.0588(3) 0.0724(2) 0.0388(9) Uani 1 1 d . . .
C47 C -0.3340(4) -0.2307(3) 0.2836(2) 0.0406(9) Uani 1 1 d . . .
H47A H -0.3892 -0.2888 0.2637 0.049 Uiso 1 1 calc R . .
C31 C 0.3818(4) 0.2179(3) 0.1180(2) 0.0421(10) Uani 1 1 d . . .
C65 C -0.1218(4) 0.1059(3) 0.3962(2) 0.0424(10) Uani 1 1 d . . .
C54 C -0.1749(4) -0.3972(3) 0.0837(2) 0.0511(11) Uani 1 1 d . . .
C37 C 0.3803(4) -0.0541(3) 0.1279(2) 0.0393(9) Uani 1 1 d . . .
C26 C 0.4279(4) 0.2237(3) 0.18270(19) 0.0356(9) Uani 1 1 d . . .
C27 C 0.5623(4) 0.2418(3) 0.2021(2) 0.0420(10) Uani 1 1 d . . .
C56 C -0.2500(4) -0.2637(3) 0.1326(2) 0.0422(10) Uani 1 1 d . . .
C40 C 0.1361(5) -0.2307(3) 0.1286(2) 0.0491(11) Uani 1 1 d . . .
H40A H 0.0433 -0.2521 0.1107 0.074 Uiso 1 1 calc R . .
H40B H 0.1514 -0.2471 0.1692 0.074 Uiso 1 1 calc R . .
H40C H 0.1873 -0.2582 0.0964 0.074 Uiso 1 1 calc R . .
C49 C -0.2801(4) -0.0926(3) 0.3707(2) 0.0404(9) Uani 1 1 d . . .
H49A H -0.2996 -0.0560 0.4098 0.048 Uiso 1 1 calc R . .
C62 C 0.1040(4) 0.1047(3) 0.4696(2) 0.0443(10) Uani 1 1 d . . .
H62A H 0.1823 0.1042 0.4942 0.053 Uiso 1 1 calc R . .
C43 C 0.3188(5) -0.0248(3) 0.0151(2) 0.0510(11) Uani 1 1 d . . .
H43A H 0.2394 -0.0262 -0.0123 0.077 Uiso 1 1 calc R . .
H43B H 0.3682 -0.0630 -0.0110 0.077 Uiso 1 1 calc R . .
H43C H 0.3723 0.0369 0.0314 0.077 Uiso 1 1 calc R . .
C11 C 0.4902(5) 0.5268(3) 0.1981(3) 0.0622(14) Uani 1 1 d . . .
C59 C -0.3164(5) -0.1923(3) 0.1248(2) 0.0574(12) Uani 1 1 d . . .
H59A H -0.3866 -0.1908 0.1520 0.086 Uiso 1 1 calc R . .
H59B H -0.3530 -0.2054 0.0786 0.086 Uiso 1 1 calc R . .
H59C H -0.2531 -0.1339 0.1387 0.086 Uiso 1 1 calc R . .
C66 C 0.0891(4) -0.0567(3) 0.4112(2) 0.0462(10) Uani 1 1 d . . .
H66A H 0.0163 -0.1101 0.3987 0.069 Uiso 1 1 calc R . .
H66B H 0.1409 -0.0542 0.4520 0.069 Uiso 1 1 calc R . .
H66C H 0.1440 -0.0594 0.3762 0.069 Uiso 1 1 calc R . .
C41 C 0.3774(5) -0.1010(3) 0.2337(2) 0.0546(12) Uani 1 1 d . . .
H41A H 0.4627 -0.0583 0.2491 0.082 Uiso 1 1 calc R . .
H41B H 0.3876 -0.1621 0.2276 0.082 Uiso 1 1 calc R . .
H41C H 0.3189 -0.0880 0.2664 0.082 Uiso 1 1 calc R . .
C9 C 0.4464(5) 0.5706(3) 0.3030(2) 0.0536(12) Uani 1 1 d . . .
C53 C -0.1270(4) -0.3967(3) 0.1459(2) 0.0475(11) Uani 1 1 d . . .
H53A H -0.0841 -0.4418 0.1504 0.057 Uiso 1 1 calc R . .
C36 C 0.3214(4) -0.0925(3) 0.1702(2) 0.0369(9) Uani 1 1 d . . .
C29 C 0.6048(5) 0.2520(3) 0.0940(3) 0.0523(12) Uani 1 1 d . . .
C8 C 0.3672(4) 0.6040(3) 0.2629(3) 0.0508(11) Uani 1 1 d . . .
C30 C 0.4713(5) 0.2322(3) 0.0751(2) 0.0500(11) Uani 1 1 d . . .
H30A H 0.4396 0.2284 0.0313 0.060 Uiso 1 1 calc R . .
C55 C -0.2350(5) -0.3299(3) 0.0778(2) 0.0537(12) Uani 1 1 d . . .
H55A H -0.2668 -0.3287 0.0352 0.064 Uiso 1 1 calc R . .
C63 C 0.0617(5) 0.1830(3) 0.4832(2) 0.0507(11) Uani 1 1 d . . .
C7 C 0.3980(5) 0.5776(3) 0.1985(3) 0.0575(13) Uani 1 1 d . . .
C57 C -0.0846(5) -0.3353(3) 0.2687(2) 0.0511(11) Uani 1 1 d . . .
H57A H -0.1532 -0.3359 0.2969 0.077 Uiso 1 1 calc R . .
H57B H -0.0130 -0.2820 0.2885 0.077 Uiso 1 1 calc R . .
H57C H -0.0520 -0.3893 0.2643 0.077 Uiso 1 1 calc R . .
C28 C 0.6478(4) 0.2561(3) 0.1572(3) 0.0520(12) Uani 1 1 d . . .
H28A H 0.7389 0.2691 0.1711 0.062 Uiso 1 1 calc R . .
C10 C 0.5230(4) 0.5252(3) 0.2634(3) 0.0592(14) Uani 1 1 d . . .
C64 C -0.0518(5) 0.1816(3) 0.4443(2) 0.0504(11) Uani 1 1 d . . .
H64A H -0.0819 0.2348 0.4514 0.061 Uiso 1 1 calc R . .
C25 C 0.0034(5) 0.3546(4) 0.3159(3) 0.0670(15) Uani 1 1 d . . .
H25A H -0.0507 0.3971 0.3151 0.100 Uiso 1 1 calc R . .
H25B H -0.0501 0.2993 0.3212 0.100 Uiso 1 1 calc R . .
H25C H 0.0398 0.3409 0.2747 0.100 Uiso 1 1 calc R . .
C23 C 0.4179(5) 0.3417(3) 0.4424(2) 0.0572(12) Uani 1 1 d . . .
H23A H 0.4633 0.3366 0.4038 0.086 Uiso 1 1 calc R . .
H23B H 0.3818 0.2818 0.4465 0.086 Uiso 1 1 calc R . .
H23C H 0.4793 0.3774 0.4819 0.086 Uiso 1 1 calc R . .
C22 C 0.1132(4) 0.3958(3) 0.3730(3) 0.0510(11) Uani 1 1 d . . .
C68 C -0.2445(5) 0.1095(3) 0.3562(2) 0.0569(12) Uani 1 1 d . . .
H68A H -0.2504 0.1720 0.3649 0.085 Uiso 1 1 calc R . .
H68B H -0.3211 0.0744 0.3685 0.085 Uiso 1 1 calc R . .
H68C H -0.2411 0.0847 0.3093 0.085 Uiso 1 1 calc R . .
C34 C 0.2363(4) 0.1939(3) 0.0943(2) 0.0538(12) Uani 1 1 d . . .
H34A H 0.2214 0.2066 0.0522 0.081 Uiso 1 1 calc R . .
H34B H 0.1937 0.2297 0.1268 0.081 Uiso 1 1 calc R . .
H34C H 0.2001 0.1300 0.0887 0.081 Uiso 1 1 calc R . .
C44 C 0.0355(4) -0.1235(4) 0.0383(2) 0.0542(12) Uani 1 1 d . . .
H44A H 0.0453 -0.0968 0.0020 0.081 Uiso 1 1 calc R . .
H44B H -0.0283 -0.1003 0.0643 0.081 Uiso 1 1 calc R . .
H44C H 0.0052 -0.1889 0.0206 0.081 Uiso 1 1 calc R . .
C20 C 0.2071(5) 0.5081(3) 0.4782(3) 0.0623(14) Uani 1 1 d . . .
C21 C 0.1125(5) 0.4730(4) 0.4225(3) 0.0648(15) Uani 1 1 d . . .
H21A H 0.0452 0.5028 0.4182 0.078 Uiso 1 1 calc R . .
C15 C 0.6200(6) 0.4805(4) 0.2886(5) 0.122(3) Uani 1 1 d . . .
H15A H 0.6824 0.5247 0.3247 0.183 Uiso 1 1 calc R . .
H15B H 0.6666 0.4561 0.2530 0.183 Uiso 1 1 calc R . .
H15C H 0.5737 0.4318 0.3045 0.183 Uiso 1 1 calc R . .
C19 C 0.3017(5) 0.4630(3) 0.4835(2) 0.0559(13) Uani 1 1 d . . .
H19A H 0.3651 0.4844 0.5217 0.067 Uiso 1 1 calc R . .
C12 C 0.3469(7) 0.6034(4) 0.1406(3) 0.104(3) Uani 1 1 d . . .
H12A H 0.3975 0.6631 0.1419 0.155 Uiso 1 1 calc R . .
H12B H 0.2551 0.6042 0.1421 0.155 Uiso 1 1 calc R . .
H12C H 0.3545 0.5597 0.0999 0.155 Uiso 1 1 calc R . .
C14 C 0.4483(7) 0.5860(4) 0.3752(3) 0.089(2) Uani 1 1 d . . .
H14A H 0.5243 0.6343 0.3987 0.134 Uiso 1 1 calc R . .
H14B H 0.4533 0.5309 0.3864 0.134 Uiso 1 1 calc R . .
H14C H 0.3686 0.6030 0.3880 0.134 Uiso 1 1 calc R . .
C13 C 0.2720(6) 0.6594(4) 0.2839(4) 0.087(2) Uani 1 1 d . . .
H13A H 0.3171 0.7231 0.2972 0.130 Uiso 1 1 calc R . .
H13B H 0.2338 0.6439 0.3209 0.130 Uiso 1 1 calc R . .
H13C H 0.2028 0.6473 0.2471 0.130 Uiso 1 1 calc R . .
C32 C 0.6158(4) 0.2461(3) 0.2713(2) 0.0546(12) Uani 1 1 d . . .
H32A H 0.5737 0.2833 0.3030 0.082 Uiso 1 1 calc R . .
H32B H 0.7100 0.2722 0.2793 0.082 Uiso 1 1 calc R . .
H32C H 0.5984 0.1854 0.2762 0.082 Uiso 1 1 calc R . .
C67 C 0.1328(6) 0.2650(3) 0.5378(2) 0.0701(16) Uani 1 1 d . . .
H67A H 0.2111 0.2535 0.5579 0.105 Uiso 1 1 calc R . .
H67B H 0.0757 0.2789 0.5711 0.105 Uiso 1 1 calc R . .
H67C H 0.1578 0.3159 0.5200 0.105 Uiso 1 1 calc R . .
C33 C 0.6993(6) 0.2718(4) 0.0468(3) 0.0779(18) Uani 1 1 d . . .
H33A H 0.7695 0.2414 0.0501 0.117 Uiso 1 1 calc R . .
H33B H 0.7363 0.3366 0.0580 0.117 Uiso 1 1 calc R . .
H33C H 0.6530 0.2501 0.0018 0.117 Uiso 1 1 calc R . .
C24 C 0.2040(6) 0.5937(4) 0.5291(3) 0.090(2) Uani 1 1 d . . .
H24A H 0.2311 0.5896 0.5731 0.135 Uiso 1 1 calc R . .
H24B H 0.1153 0.6023 0.5264 0.135 Uiso 1 1 calc R . .
H24C H 0.2636 0.6446 0.5210 0.135 Uiso 1 1 calc R . .
C58 C -0.1624(6) -0.4690(4) 0.0232(3) 0.085(2) Uani 1 1 d . . .
H58A H -0.0941 -0.4976 0.0341 0.128 Uiso 1 1 calc R . .
H58B H -0.1395 -0.4416 -0.0118 0.128 Uiso 1 1 calc R . .
H58C H -0.2455 -0.5142 0.0082 0.128 Uiso 1 1 calc R . .
C16 C 0.5501(8) 0.4838(4) 0.1395(4) 0.120(3) Uani 1 1 d . . .
H16A H 0.6182 0.5294 0.1304 0.181 Uiso 1 1 calc R . .
H16B H 0.4826 0.4571 0.1010 0.181 Uiso 1 1 calc R . .
H16C H 0.5883 0.4370 0.1491 0.181 Uiso 1 1 calc R . .
C69 C -0.5276(17) -0.1616(12) 0.5132(14) 0.151(13) Uani 0.50 1 d PD A -1
H69A H -0.5906 -0.2191 0.4920 0.227 Uiso 0.50 1 calc PR A -1
H69B H -0.5259 -0.1470 0.5609 0.227 Uiso 0.50 1 calc PR A -1
H69C H -0.4408 -0.1660 0.5024 0.227 Uiso 0.50 1 calc PR A -1
C70 C -0.5673(11) -0.0884(8) 0.4887(8) 0.084(5) Uani 0.50 1 d PD A -1
H70A H -0.6546 -0.0840 0.5003 0.101 Uiso 0.50 1 calc PR A -1
H70B H -0.5743 -0.1057 0.4401 0.101 Uiso 0.50 1 calc PR A -1
C71 C -0.4730(10) 0.0034(7) 0.5167(6) 0.070(4) Uani 0.50 1 d PD A -1
H71A H -0.4765 0.0247 0.5644 0.083 Uiso 0.50 1 calc PR A -1
H71B H -0.3835 -0.0032 0.5113 0.083 Uiso 0.50 1 calc PR A -1
C72 C -0.4994(12) 0.0742(8) 0.4851(9) 0.090(5) Uani 0.50 1 d PD A -1
H72A H -0.4996 0.0519 0.4371 0.107 Uiso 0.50 1 calc PR A -1
H72B H -0.5873 0.0829 0.4923 0.107 Uiso 0.50 1 calc PR A -1
C73 C -0.4007(18) 0.1643(9) 0.5116(10) 0.124(9) Uani 0.50 1 d PD A -1
H73A H -0.4224 0.2061 0.4886 0.186 Uiso 0.50 1 calc PR A -1
H73B H -0.3133 0.1564 0.5047 0.186 Uiso 0.50 1 calc PR A -1
H73C H -0.4028 0.1883 0.5588 0.186 Uiso 0.50 1 calc PR A -1

loop_
_atom_site_aniso_label
_atom_site_aniso_U_11
_atom_site_aniso_U_22
_atom_site_aniso_U_33
_atom_site_aniso_U_23
_atom_site_aniso_U_13
_atom_site_aniso_U_12
I2 0.04018(16) 0.05332(19) 0.0564(2) 0.02798(15) -0.00264(13) 0.00822(13)
I1 0.04746(19) 0.0658(2) 0.1020(3) 0.0506(2) -0.01977(18) -0.00372(16)
Al2 0.0301(6) 0.0305(6) 0.0360(6) 0.0138(5) 0.0032(5) 0.0006(5)
Al1 0.0373(6) 0.0348(7) 0.0545(8) 0.0233(6) 0.0014(6) 0.0002(5)
N2 0.0303(16) 0.0315(16) 0.0299(16) 0.0094(13) 0.0065(13) 0.0020(13)
N3 0.0269(15) 0.0339(17) 0.0310(17) 0.0091(14) 0.0039(13) 0.0001(13)
N4 0.0304(16) 0.0298(16) 0.0346(17) 0.0126(14) 0.0081(13) -0.0004(13)
N1 0.0320(17) 0.0329(17) 0.046(2) 0.0160(15) 0.0027(14) 0.0023(13)
C3 0.0285(18) 0.031(2) 0.039(2) 0.0118(17) 0.0003(16) 0.0025(15)
C4 0.0324(19) 0.033(2) 0.039(2) 0.0191(17) 0.0025(16) 0.0011(16)
C61 0.037(2) 0.042(2) 0.032(2) 0.0178(18) 0.0033(16) 0.0027(17)
C2 0.0270(18) 0.033(2) 0.038(2) 0.0124(17) -0.0042(16) -0.0020(15)
C1 0.0252(18) 0.031(2) 0.041(2) 0.0146(17) -0.0013(16) -0.0018(15)
C46 0.0297(19) 0.035(2) 0.038(2) 0.0142(17) 0.0058(16) 0.0022(16)
C60 0.036(2) 0.035(2) 0.0280(19) 0.0120(16) 0.0061(16) 0.0021(16)
C45 0.0251(17) 0.0323(19) 0.036(2) 0.0142(16) 0.0056(15) 0.0032(15)
C51 0.0307(19) 0.031(2) 0.040(2) 0.0122(17) 0.0047(16) -0.0029(15)
C50 0.0301(19) 0.040(2) 0.035(2) 0.0175(17) 0.0051(16) 0.0104(16)
C42 0.033(2) 0.049(3) 0.062(3) 0.011(2) 0.013(2) 0.0054(19)
C48 0.035(2) 0.056(3) 0.047(3) 0.018(2) 0.0168(19) 0.0021(19)
C17 0.043(2) 0.037(2) 0.045(2) 0.0140(19) 0.0159(19) 0.0003(18)
C6 0.033(2) 0.038(2) 0.040(2) 0.0175(18) 0.0017(17) -0.0039(16)
C5 0.037(2) 0.038(2) 0.035(2) 0.0149(18) 0.0013(17) -0.0032(17)
C39 0.034(2) 0.041(2) 0.039(2) 0.0121(18) 0.0082(17) 0.0071(17)
C35 0.0301(19) 0.038(2) 0.037(2) 0.0118(18) 0.0105(16) 0.0022(16)
C18 0.054(3) 0.039(2) 0.042(2) 0.009(2) 0.013(2) -0.004(2)
C52 0.036(2) 0.034(2) 0.047(2) 0.0138(19) 0.0053(18) -0.0022(17)
C38 0.042(2) 0.036(2) 0.041(2) 0.0125(18) 0.0150(18) 0.0089(18)
C47 0.031(2) 0.039(2) 0.045(2) 0.0124(19) 0.0047(17) -0.0050(17)
C31 0.042(2) 0.034(2) 0.045(2) 0.0130(19) 0.0049(19) -0.0021(17)
C65 0.051(3) 0.040(2) 0.040(2) 0.0163(19) 0.0086(19) 0.0125(19)
C54 0.046(3) 0.047(3) 0.050(3) 0.005(2) 0.016(2) -0.002(2)
C37 0.032(2) 0.036(2) 0.050(2) 0.0132(19) 0.0106(18) 0.0053(17)
C26 0.0305(19) 0.034(2) 0.040(2) 0.0123(17) 0.0019(16) 0.0013(16)
C27 0.030(2) 0.038(2) 0.060(3) 0.019(2) 0.0041(19) 0.0066(17)
C56 0.040(2) 0.047(2) 0.035(2) 0.0140(19) 0.0039(18) -0.0018(19)
C40 0.053(3) 0.041(2) 0.052(3) 0.011(2) 0.023(2) 0.006(2)
C49 0.038(2) 0.045(2) 0.039(2) 0.0131(19) 0.0122(18) 0.0091(18)
C62 0.045(2) 0.049(3) 0.035(2) 0.019(2) 0.0030(18) -0.003(2)
C43 0.051(3) 0.060(3) 0.047(3) 0.023(2) 0.022(2) 0.008(2)
C11 0.061(3) 0.037(3) 0.074(4) 0.007(2) 0.027(3) -0.014(2)
C59 0.058(3) 0.064(3) 0.049(3) 0.024(2) -0.003(2) 0.008(2)
C66 0.043(2) 0.055(3) 0.048(3) 0.024(2) 0.006(2) 0.017(2)
C41 0.049(3) 0.062(3) 0.058(3) 0.027(2) 0.001(2) 0.012(2)
C9 0.053(3) 0.038(2) 0.063(3) 0.025(2) -0.001(2) -0.012(2)
C53 0.046(2) 0.033(2) 0.058(3) 0.008(2) 0.015(2) 0.0026(19)
C36 0.031(2) 0.037(2) 0.043(2) 0.0138(18) 0.0046(17) 0.0080(16)
C29 0.052(3) 0.039(2) 0.064(3) 0.014(2) 0.027(2) 0.001(2)
C8 0.042(2) 0.038(2) 0.069(3) 0.020(2) 0.003(2) -0.0011(19)
C30 0.061(3) 0.045(3) 0.038(2) 0.013(2) 0.009(2) -0.002(2)
C55 0.051(3) 0.058(3) 0.041(3) 0.012(2) 0.003(2) -0.008(2)
C63 0.068(3) 0.044(3) 0.035(2) 0.014(2) 0.013(2) -0.003(2)
C7 0.065(3) 0.039(2) 0.062(3) 0.025(2) -0.003(2) -0.012(2)
C57 0.054(3) 0.045(3) 0.056(3) 0.020(2) 0.002(2) 0.009(2)
C28 0.036(2) 0.043(3) 0.079(4) 0.020(2) 0.017(2) 0.0068(19)
C10 0.036(2) 0.032(2) 0.106(4) 0.029(3) -0.005(3) -0.0063(18)
C64 0.069(3) 0.041(2) 0.047(3) 0.017(2) 0.020(2) 0.017(2)
C25 0.040(3) 0.073(4) 0.090(4) 0.032(3) 0.008(3) 0.010(2)
C23 0.063(3) 0.054(3) 0.042(3) 0.007(2) -0.009(2) 0.004(2)
C22 0.038(2) 0.046(3) 0.069(3) 0.021(2) 0.018(2) 0.002(2)
C68 0.063(3) 0.063(3) 0.056(3) 0.024(3) 0.007(2) 0.032(3)
C34 0.049(3) 0.060(3) 0.046(3) 0.017(2) -0.006(2) 0.001(2)
C44 0.037(2) 0.075(3) 0.047(3) 0.021(2) 0.003(2) 0.004(2)
C20 0.064(3) 0.045(3) 0.068(3) 0.009(3) 0.025(3) -0.005(2)
C21 0.053(3) 0.058(3) 0.093(4) 0.026(3) 0.041(3) 0.020(3)
C15 0.053(3) 0.056(4) 0.251(10) 0.067(5) -0.036(5) -0.006(3)
C19 0.060(3) 0.046(3) 0.052(3) 0.008(2) 0.017(2) -0.004(2)
C12 0.132(6) 0.068(4) 0.087(4) 0.051(4) -0.040(4) -0.038(4)
C14 0.102(5) 0.083(4) 0.064(4) 0.038(3) -0.007(3) -0.034(4)
C13 0.067(4) 0.052(3) 0.137(6) 0.017(4) 0.024(4) 0.017(3)
C32 0.034(2) 0.059(3) 0.070(3) 0.028(3) -0.006(2) 0.003(2)
C67 0.085(4) 0.055(3) 0.049(3) 0.004(2) 0.005(3) -0.013(3)
C33 0.078(4) 0.057(3) 0.095(4) 0.017(3) 0.052(3) -0.002(3)
C24 0.079(4) 0.060(4) 0.107(5) -0.008(3) 0.047(4) -0.003(3)
C58 0.090(4) 0.073(4) 0.066(4) -0.017(3) 0.019(3) 0.007(3)
C16 0.117(6) 0.068(4) 0.131(6) -0.016(4) 0.072(5) -0.037(4)
C69 0.128(18) 0.133(18) 0.27(3) 0.11(2) 0.13(2) 0.090(16)
C70 0.062(9) 0.096(12) 0.094(12) 0.016(10) 0.035(9) 0.026(9)
C71 0.047(9) 0.101(9) 0.082(12) 0.043(9) 0.031(7) 0.034(8)
C72 0.068(10) 0.098(12) 0.119(15) 0.050(11) 0.045(10) 0.019(9)
C73 0.18(2) 0.069(11) 0.146(17) 0.038(11) 0.111(18) 0.041(12)

loop_
_atom_type_symbol
_atom_type_description
_atom_type_scat_dispersion_real
_atom_type_scat_dispersion_imag
_atom_type_scat_source
C C -0.0020 0.0020 'International Tables Vol C Tables 4.2.6.8 and 6.1.1.4'
H H 0.0000 0.0000 'International Tables Vol C Tables 4.2.6.8 and 6.1.1.4'
N N -0.0031 0.0040 'International Tables Vol C Tables 4.2.6.8 and 6.1.1.4'
Al Al 0.0663 0.0621 'International Tables Vol C Tables 4.2.6.8 and 6.1.1.4'
I I -0.7195 2.1212 'International Tables Vol C Tables 4.2.6.8 and 6.1.1.4'

loop_
_geom_angle_atom_site_label_1
_geom_angle_atom_site_label_2
_geom_angle_atom_site_label_3
_geom_angle
_geom_angle_site_symmetry_1
_geom_angle_site_symmetry_3
_geom_angle_publ_flag
N2 Al2 N4 66.16(13) . . ?
N2 Al2 C4 121.31(15) . . ?
N4 Al2 C4 108.87(15) . . ?
N2 Al2 N3 33.53(11) . . ?
N4 Al2 N3 32.65(11) . . ?
C4 Al2 N3 119.38(14) . . ?
N2 Al2 I2 114.17(10) . . ?
N4 Al2 I2 118.92(11) . . ?
C4 Al2 I2 117.20(12) . . ?
N3 Al2 I2 122.98(8) . . ?
N1 Al1 C11 123.9(2) . . ?
N1 Al1 C9 107.51(17) . . ?
C11 Al1 C9 62.09(19) . . ?
N1 Al1 C10 99.54(17) . . ?
C11 Al1 C10 37.4(2) . . ?
C9 Al1 C10 36.50(19) . . ?
N1 Al1 C8 141.82(18) . . ?
C11 Al1 C8 62.12(18) . . ?
C9 Al1 C8 37.44(17) . . ?
C10 Al1 C8 61.71(17) . . ?
N1 Al1 C7 159.95(19) . . ?
C11 Al1 C7 36.8(2) . . ?
C9 Al1 C7 61.71(17) . . ?
C10 Al1 C7 61.43(18) . . ?
C8 Al1 C7 36.90(18) . . ?
N1 Al1 I1 102.90(12) . . ?
C11 Al1 I1 119.56(18) . . ?
C9 Al1 I1 139.27(15) . . ?
C10 Al1 I1 155.75(15) . . ?
C8 Al1 I1 103.87(13) . . ?
C7 Al1 I1 95.09(14) . . ?
N3 N2 C45 118.2(3) . . ?
N3 N2 Al2 93.1(2) . . ?
C45 N2 Al2 146.6(3) . . ?
N4 N3 N2 107.2(3) . . ?
N4 N3 Al2 53.89(18) . . ?
N2 N3 Al2 53.34(17) . . ?
N3 N4 C35 119.2(3) . . ?
N3 N4 Al2 93.5(2) . . ?
C35 N4 Al2 147.1(2) . . ?
C1 N1 Al1 172.6(3) . . ?
C2 C3 C4 123.8(4) . . ?
C2 C3 H3A 118.1 . . ?
C4 C3 H3A 118.1 . . ?
C5 C4 C3 113.2(3) . . ?
C5 C4 Al2 113.2(3) . . ?
C3 C4 Al2 103.9(3) . . ?
C5 C4 H4A 108.8 . . ?
C3 C4 H4A 108.8 . . ?
Al2 C4 H4A 108.8 . . ?
C60 C61 C62 118.9(4) . . ?
C60 C61 C66 121.9(4) . . ?
C62 C61 C66 119.2(4) . . ?
C3 C2 C1 120.6(4) . . ?
C3 C2 C26 120.3(4) . . ?
C1 C2 C26 119.0(3) . . ?
N1 C1 C6 122.6(4) . . ?
N1 C1 C2 122.1(4) . . ?
C6 C1 C2 115.3(3) . . ?
C47 C46 C45 118.7(4) . . ?
C47 C46 C51 115.9(3) . . ?
C45 C46 C51 125.4(3) . . ?
C61 C60 C65 119.4(4) . . ?
C61 C60 C50 119.8(3) . . ?
C65 C60 C50 119.9(3) . . ?
C46 C45 C50 120.7(3) . . ?
C46 C45 N2 122.4(3) . . ?
C50 C45 N2 116.8(3) . . ?
C56 C51 C52 120.6(4) . . ?
C56 C51 C46 120.4(4) . . ?
C52 C51 C46 118.8(4) . . ?
C49 C50 C45 118.6(4) . . ?
C49 C50 C60 116.9(4) . . ?
C45 C50 C60 124.3(3) . . ?
C37 C42 H42A 109.5 . . ?
C37 C42 H42B 109.5 . . ?
H42A C42 H42B 109.5 . . ?
C37 C42 H42C 109.5 . . ?
H42A C42 H42C 109.5 . . ?
H42B C42 H42C 109.5 . . ?
C49 C48 C47 119.6(4) . . ?
C49 C48 H48A 120.2 . . ?
C47 C48 H48A 120.2 . . ?
C22 C17 C18 119.0(4) . . ?
C22 C17 C6 122.8(4) . . ?
C18 C17 C6 118.2(4) . . ?
C5 C6 C1 120.4(4) . . ?
C5 C6 C17 120.6(4) . . ?
C1 C6 C17 118.6(3) . . ?
C6 C5 C4 124.7(4) . . ?
C6 C5 H5A 117.6 . . ?
C4 C5 H5A 117.6 . . ?
C38 C39 C44 130.0(4) . . ?
C38 C39 C35 108.6(4) . . ?
C44 C39 C35 121.2(3) . . ?
N4 C35 C39 108.3(3) . . ?
N4 C35 C36 110.6(3) . . ?
C39 C35 C36 103.5(3) . . ?
N4 C35 C40 111.0(3) . . ?
C39 C35 C40 111.7(3) . . ?
C36 C35 C40 111.5(3) . . ?
C19 C18 C17 119.9(5) . . ?
C19 C18 C23 119.8(4) . . ?
C17 C18 C23 120.3(4) . . ?
C53 C52 C51 118.6(4) . . ?
C53 C52 C57 120.4(4) . . ?
C51 C52 C57 121.0(4) . . ?
C39 C38 C37 109.5(4) . . ?
C39 C38 C43 127.5(4) . . ?
C37 C38 C43 122.9(4) . . ?
C48 C47 C46 120.7(4) . . ?
C48 C47 H47A 119.6 . . ?
C46 C47 H47A 119.6 . . ?
C30 C31 C26 119.0(4) . . ?
C30 C31 C34 120.5(4) . . ?
C26 C31 C34 120.4(4) . . ?
C64 C65 C60 119.3(4) . . ?
C64 C65 C68 119.5(4) . . ?
C60 C65 C68 121.1(4) . . ?
C53 C54 C55 118.2(4) . . ?
C53 C54 C58 121.2(5) . . ?
C55 C54 C58 120.7(5) . . ?
C36 C37 C38 109.9(3) . . ?
C36 C37 C42 128.3(4) . . ?
C38 C37 C42 121.8(4) . . ?
C31 C26 C27 119.1(4) . . ?
C31 C26 C2 121.5(3) . . ?
C27 C26 C2 119.4(3) . . ?
C28 C27 C26 119.5(4) . . ?
C28 C27 C32 119.8(4) . . ?
C26 C27 C32 120.7(4) . . ?
C55 C56 C51 118.1(4) . . ?
C55 C56 C59 120.9(4) . . ?
C51 C56 C59 121.0(4) . . ?
C35 C40 H40A 109.5 . . ?
C35 C40 H40B 109.5 . . ?
H40A C40 H40B 109.5 . . ?
C35 C40 H40C 109.5 . . ?
H40A C40 H40C 109.5 . . ?
H40B C40 H40C 109.5 . . ?
C48 C49 C50 121.5(4) . . ?
C48 C49 H49A 119.2 . . ?
C50 C49 H49A 119.2 . . ?
C63 C62 C61 123.0(4) . . ?
C63 C62 H62A 118.5 . . ?
C61 C62 H62A 118.5 . . ?
C38 C43 H43A 109.5 . . ?
C38 C43 H43B 109.5 . . ?
H43A C43 H43B 109.5 . . ?
C38 C43 H43C 109.5 . . ?
H43A C43 H43C 109.5 . . ?
H43B C43 H43C 109.5 . . ?
C7 C11 C10 107.8(5) . . ?
C7 C11 C16 126.9(6) . . ?
C10 C11 C16 125.3(6) . . ?
C7 C11 Al1 73.1(3) . . ?
C10 C11 Al1 72.4(3) . . ?
C16 C11 Al1 122.1(3) . . ?
C56 C59 H59A 109.5 . . ?
C56 C59 H59B 109.5 . . ?
H59A C59 H59B 109.5 . . ?
C56 C59 H59C 109.5 . . ?
H59A C59 H59C 109.5 . . ?
H59B C59 H59C 109.5 . . ?
C61 C66 H66A 109.5 . . ?
C61 C66 H66B 109.5 . . ?
H66A C66 H66B 109.5 . . ?
C61 C66 H66C 109.5 . . ?
H66A C66 H66C 109.5 . . ?
H66B C66 H66C 109.5 . . ?
C36 C41 H41A 109.5 . . ?
C36 C41 H41B 109.5 . . ?
H41A C41 H41B 109.5 . . ?
C36 C41 H41C 109.5 . . ?
H41A C41 H41C 109.5 . . ?
H41B C41 H41C 109.5 . . ?
C10 C9 C8 108.2(4) . . ?
C10 C9 C14 127.0(5) . . ?
C8 C9 C14 124.8(5) . . ?
C10 C9 Al1 71.8(3) . . ?
C8 C9 Al1 71.7(3) . . ?
C14 C9 Al1 124.1(3) . . ?
C54 C53 C52 122.4(4) . . ?
C54 C53 H53A 118.8 . . ?
C52 C53 H53A 118.8 . . ?
C37 C36 C41 129.5(4) . . ?
C37 C36 C35 108.4(3) . . ?
C41 C36 C35 122.1(4) . . ?
C28 C29 C30 117.5(4) . . ?
C28 C29 C33 121.6(5) . . ?
C30 C29 C33 120.9(5) . . ?
C7 C8 C9 107.0(4) . . ?
C7 C8 C13 125.1(5) . . ?
C9 C8 C13 127.9(5) . . ?
C7 C8 Al1 71.6(3) . . ?
C9 C8 Al1 70.9(3) . . ?
C13 C8 Al1 124.2(3) . . ?
C29 C30 C31 122.6(4) . . ?
C29 C30 H30A 118.7 . . ?
C31 C30 H30A 118.7 . . ?
C54 C55 C56 122.0(4) . . ?
C54 C55 H55A 119.0 . . ?
C56 C55 H55A 119.0 . . ?
C62 C63 C64 116.6(4) . . ?
C62 C63 C67 121.6(5) . . ?
C64 C63 C67 121.8(5) . . ?
C11 C7 C8 108.6(5) . . ?
C11 C7 C12 125.1(6) . . ?
C8 C7 C12 126.3(6) . . ?
C11 C7 Al1 70.0(3) . . ?
C8 C7 Al1 71.5(3) . . ?
C12 C7 Al1 126.8(3) . . ?
C52 C57 H57A 109.5 . . ?
C52 C57 H57B 109.5 . . ?
H57A C57 H57B 109.5 . . ?
C52 C57 H57C 109.5 . . ?
H57A C57 H57C 109.5 . . ?
H57B C57 H57C 109.5 . . ?
C29 C28 C27 122.3(4) . . ?
C29 C28 H28A 118.8 . . ?
C27 C28 H28A 118.8 . . ?
C9 C10 C11 108.3(4) . . ?
C9 C10 C15 123.5(6) . . ?
C11 C10 C15 128.1(6) . . ?
C9 C10 Al1 71.7(3) . . ?
C11 C10 Al1 70.2(3) . . ?
C15 C10 Al1 122.4(3) . . ?
C65 C64 C63 122.7(4) . . ?
C65 C64 H64A 118.7 . . ?
C63 C64 H64A 118.7 . . ?
C22 C25 H25A 109.5 . . ?
C22 C25 H25B 109.5 . . ?
H25A C25 H25B 109.5 . . ?
C22 C25 H25C 109.5 . . ?
H25A C25 H25C 109.5 . . ?
H25B C25 H25C 109.5 . . ?
C18 C23 H23A 109.5 . . ?
C18 C23 H23B 109.5 . . ?
H23A C23 H23B 109.5 . . ?
C18 C23 H23C 109.5 . . ?
H23A C23 H23C 109.5 . . ?
H23B C23 H23C 109.5 . . ?
C21 C22 C17 118.9(5) . . ?
C21 C22 C25 121.3(5) . . ?
C17 C22 C25 119.7(4) . . ?
C65 C68 H68A 109.5 . . ?
C65 C68 H68B 109.5 . . ?
H68A C68 H68B 109.5 . . ?
C65 C68 H68C 109.5 . . ?
H68A C68 H68C 109.5 . . ?
H68B C68 H68C 109.5 . . ?
C31 C34 H34A 109.5 . . ?
C31 C34 H34B 109.5 . . ?
H34A C34 H34B 109.5 . . ?
C31 C34 H34C 109.5 . . ?
H34A C34 H34C 109.5 . . ?
H34B C34 H34C 109.5 . . ?
C39 C44 H44A 109.5 . . ?
C39 C44 H44B 109.5 . . ?
H44A C44 H44B 109.5 . . ?
C39 C44 H44C 109.5 . . ?
H44A C44 H44C 109.5 . . ?
H44B C44 H44C 109.5 . . ?
C19 C20 C21 117.4(5) . . ?
C19 C20 C24 122.5(6) . . ?
C21 C20 C24 120.1(6) . . ?
C22 C21 C20 122.4(5) . . ?
C22 C21 H21A 118.8 . . ?
C20 C21 H21A 118.8 . . ?
C10 C15 H15A 109.5 . . ?
C10 C15 H15B 109.5 . . ?
H15A C15 H15B 109.5 . . ?
C10 C15 H15C 109.5 . . ?
H15A C15 H15C 109.5 . . ?
H15B C15 H15C 109.5 . . ?
C20 C19 C18 122.3(5) . . ?
C20 C19 H19A 118.9 . . ?
C18 C19 H19A 118.9 . . ?
C7 C12 H12A 109.5 . . ?
C7 C12 H12B 109.5 . . ?
H12A C12 H12B 109.5 . . ?
C7 C12 H12C 109.5 . . ?
H12A C12 H12C 109.5 . . ?
H12B C12 H12C 109.5 . . ?
C9 C14 H14A 109.5 . . ?
C9 C14 H14B 109.5 . . ?
H14A C14 H14B 109.5 . . ?
C9 C14 H14C 109.5 . . ?
H14A C14 H14C 109.5 . . ?
H14B C14 H14C 109.5 . . ?
C8 C13 H13A 109.5 . . ?
C8 C13 H13B 109.5 . . ?
H13A C13 H13B 109.5 . . ?
C8 C13 H13C 109.5 . . ?
H13A C13 H13C 109.5 . . ?
H13B C13 H13C 109.5 . . ?
C27 C32 H32A 109.5 . . ?
C27 C32 H32B 109.5 . . ?
H32A C32 H32B 109.5 . . ?
C27 C32 H32C 109.5 . . ?
H32A C32 H32C 109.5 . . ?
H32B C32 H32C 109.5 . . ?
C63 C67 H67A 109.5 . . ?
C63 C67 H67B 109.5 . . ?
H67A C67 H67B 109.5 . . ?
C63 C67 H67C 109.5 . . ?
H67A C67 H67C 109.5 . . ?
H67B C67 H67C 109.5 . . ?
C29 C33 H33A 109.5 . . ?
C29 C33 H33B 109.5 . . ?
H33A C33 H33B 109.5 . . ?
C29 C33 H33C 109.5 . . ?
H33A C33 H33C 109.5 . . ?
H33B C33 H33C 109.5 . . ?
C20 C24 H24A 109.5 . . ?
C20 C24 H24B 109.5 . . ?
H24A C24 H24B 109.5 . . ?
C20 C24 H24C 109.5 . . ?
H24A C24 H24C 109.5 . . ?
H24B C24 H24C 109.5 . . ?
C54 C58 H58A 109.5 . . ?
C54 C58 H58B 109.5 . . ?
H58A C58 H58B 109.5 . . ?
C54 C58 H58C 109.5 . . ?
H58A C58 H58C 109.5 . . ?
H58B C58 H58C 109.5 . . ?
C11 C16 H16A 109.5 . . ?
C11 C16 H16B 109.5 . . ?
H16A C16 H16B 109.5 . . ?
C11 C16 H16C 109.5 . . ?
H16A C16 H16C 109.5 . . ?
H16B C16 H16C 109.5 . . ?
C70 C69 H69A 109.5 . . ?
C70 C69 H69B 109.5 . . ?
H69A C69 H69B 109.5 . . ?
C70 C69 H69C 109.5 . . ?
H69A C69 H69C 109.5 . . ?
H69B C69 H69C 109.5 . . ?
C69 C70 C71 113.8(10) . . ?
C69 C70 H70A 108.8 . . ?
C71 C70 H70A 108.8 . . ?
C69 C70 H70B 108.8 . . ?
C71 C70 H70B 108.8 . . ?
H70A C70 H70B 107.7 . . ?
C72 C71 C70 114.6(9) . . ?
C72 C71 H71A 108.6 . . ?
C70 C71 H71A 108.6 . . ?
C72 C71 H71B 108.6 . . ?
C70 C71 H71B 108.6 . . ?
H71A C71 H71B 107.6 . . ?
C73 C72 C71 113.8(10) . . ?
C73 C72 H72A 108.8 . . ?
C71 C72 H72A 108.8 . . ?
C73 C72 H72B 108.8 . . ?
C71 C72 H72B 108.8 . . ?
H72A C72 H72B 107.7 . . ?
C72 C73 H73A 109.5 . . ?
C72 C73 H73B 109.5 . . ?
H73A C73 H73B 109.5 . . ?
C72 C73 H73C 109.5 . . ?
H73A C73 H73C 109.5 . . ?
H73B C73 H73C 109.5 . . ?

loop_
_geom_bond_atom_site_label_1
_geom_bond_atom_site_label_2
_geom_bond_distance
_geom_bond_site_symmetry_2
_geom_bond_publ_flag
I2 Al2 2.4867(12) . ?
I1 Al1 2.5637(13) . ?
Al2 N2 1.928(3) . ?
Al2 N4 1.942(3) . ?
Al2 C4 2.004(4) . ?
Al2 N3 2.400(3) . ?
Al1 N1 1.734(3) . ?
Al1 C11 2.192(5) . ?
Al1 C9 2.220(5) . ?
Al1 C10 2.221(4) . ?
Al1 C8 2.230(5) . ?
Al1 C7 2.231(4) . ?
N2 N3 1.327(4) . ?
N2 C45 1.419(4) . ?
N3 N4 1.297(4) . ?
N4 C35 1.486(5) . ?
N1 C1 1.271(5) . ?
C3 C2 1.354(5) . ?
C3 C4 1.473(5) . ?
C3 H3A 0.9500 . ?
C4 C5 1.457(6) . ?
C4 H4A 1.0000 . ?
C61 C60 1.396(5) . ?
C61 C62 1.399(6) . ?
C61 C66 1.511(6) . ?
C2 C1 1.491(6) . ?
C2 C26 1.495(5) . ?
C1 C6 1.481(5) . ?
C46 C47 1.405(5) . ?
C46 C45 1.406(5) . ?
C46 C51 1.499(6) . ?
C60 C65 1.412(6) . ?
C60 C50 1.499(5) . ?
C45 C50 1.406(5) . ?
C51 C56 1.401(6) . ?
C51 C52 1.407(6) . ?
C50 C49 1.392(5) . ?
C42 C37 1.498(5) . ?
C42 H42A 0.9800 . ?
C42 H42B 0.9800 . ?
C42 H42C 0.9800 . ?
C48 C49 1.385(6) . ?
C48 C47 1.390(6) . ?
C48 H48A 0.9500 . ?
C17 C22 1.397(6) . ?
C17 C18 1.405(6) . ?
C17 C6 1.493(6) . ?
C6 C5 1.353(5) . ?
C5 H5A 0.9500 . ?
C39 C38 1.342(5) . ?
C39 C44 1.498(6) . ?
C39 C35 1.519(5) . ?
C35 C36 1.523(5) . ?
C35 C40 1.524(6) . ?
C18 C19 1.390(6) . ?
C18 C23 1.518(7) . ?
C52 C53 1.381(6) . ?
C52 C57 1.507(6) . ?
C38 C37 1.484(6) . ?
C38 C43 1.505(6) . ?
C47 H47A 0.9500 . ?
C31 C30 1.393(6) . ?
C31 C26 1.400(6) . ?
C31 C34 1.520(6) . ?
C65 C64 1.379(6) . ?
C65 C68 1.521(6) . ?
C54 C53 1.380(7) . ?
C54 C55 1.389(7) . ?
C54 C58 1.518(7) . ?
C37 C36 1.340(5) . ?
C26 C27 1.400(5) . ?
C27 C28 1.399(6) . ?
C27 C32 1.515(6) . ?
C56 C55 1.398(6) . ?
C56 C59 1.500(6) . ?
C40 H40A 0.9800 . ?
C40 H40B 0.9800 . ?
C40 H40C 0.9800 . ?
C49 H49A 0.9500 . ?
C62 C63 1.385(7) . ?
C62 H62A 0.9500 . ?
C43 H43A 0.9800 . ?
C43 H43B 0.9800 . ?
C43 H43C 0.9800 . ?
C11 C7 1.398(8) . ?
C11 C10 1.416(8) . ?
C11 C16 1.516(8) . ?
C59 H59A 0.9800 . ?
C59 H59B 0.9800 . ?
C59 H59C 0.9800 . ?
C66 H66A 0.9800 . ?
C66 H66B 0.9800 . ?
C66 H66C 0.9800 . ?
C41 C36 1.487(6) . ?
C41 H41A 0.9800 . ?
C41 H41B 0.9800 . ?
C41 H41C 0.9800 . ?
C9 C10 1.390(7) . ?
C9 C8 1.428(6) . ?
C9 C14 1.491(7) . ?
C53 H53A 0.9500 . ?
C29 C28 1.368(7) . ?
C29 C30 1.387(7) . ?
C29 C33 1.520(6) . ?
C8 C7 1.412(7) . ?
C8 C13 1.499(7) . ?
C30 H30A 0.9500 . ?
C55 H55A 0.9500 . ?
C63 C64 1.401(7) . ?
C63 C67 1.506(6) . ?
C7 C12 1.499(7) . ?
C57 H57A 0.9800 . ?
C57 H57B 0.9800 . ?
C57 H57C 0.9800 . ?
C28 H28A 0.9500 . ?
C10 C15 1.513(7) . ?
C64 H64A 0.9500 . ?
C25 C22 1.515(7) . ?
C25 H25A 0.9800 . ?
C25 H25B 0.9800 . ?
C25 H25C 0.9800 . ?
C23 H23A 0.9800 . ?
C23 H23B 0.9800 . ?
C23 H23C 0.9800 . ?
C22 C21 1.397(7) . ?
C68 H68A 0.9800 . ?
C68 H68B 0.9800 . ?
C68 H68C 0.9800 . ?
C34 H34A 0.9800 . ?
C34 H34B 0.9800 . ?
C34 H34C 0.9800 . ?
C44 H44A 0.9800 . ?
C44 H44B 0.9800 . ?
C44 H44C 0.9800 . ?
C20 C19 1.370(8) . ?
C20 C21 1.398(8) . ?
C20 C24 1.511(7) . ?
C21 H21A 0.9500 . ?
C15 H15A 0.9800 . ?
C15 H15B 0.9800 . ?
C15 H15C 0.9800 . ?
C19 H19A 0.9500 . ?
C12 H12A 0.9800 . ?
C12 H12B 0.9800 . ?
C12 H12C 0.9800 . ?
C14 H14A 0.9800 . ?
C14 H14B 0.9800 . ?
C14 H14C 0.9800 . ?
C13 H13A 0.9800 . ?
C13 H13B 0.9800 . ?
C13 H13C 0.9800 . ?
C32 H32A 0.9800 . ?
C32 H32B 0.9800 . ?
C32 H32C 0.9800 . ?
C67 H67A 0.9800 . ?
C67 H67B 0.9800 . ?
C67 H67C 0.9800 . ?
C33 H33A 0.9800 . ?
C33 H33B 0.9800 . ?
C33 H33C 0.9800 . ?
C24 H24A 0.9800 . ?
C24 H24B 0.9800 . ?
C24 H24C 0.9800 . ?
C58 H58A 0.9800 . ?
C58 H58B 0.9800 . ?
C58 H58C 0.9800 . ?
C16 H16A 0.9800 . ?
C16 H16B 0.9800 . ?
C16 H16C 0.9800 . ?
C69 C70 1.522(9) . ?
C69 H69A 0.9800 . ?
C69 H69B 0.9800 . ?
C69 H69C 0.9800 . ?
C70 C71 1.522(8) . ?
C70 H70A 0.9900 . ?
C70 H70B 0.9900 . ?
C71 C72 1.521(8) . ?
C71 H71A 0.9900 . ?
C71 H71B 0.9900 . ?
C72 C73 1.521(9) . ?
C72 H72A 0.9900 . ?
C72 H72B 0.9900 . ?
C73 H73A 0.9800 . ?
C73 H73B 0.9800 . ?
C73 H73C 0.9800 . ?

loop_
_geom_torsion_atom_site_label_1
_geom_torsion_atom_site_label_2
_geom_torsion_atom_site_label_3
_geom_torsion_atom_site_label_4
_geom_torsion
_geom_torsion_site_symmetry_1
_geom_torsion_site_symmetry_2
_geom_torsion_site_symmetry_3
_geom_torsion_site_symmetry_4
_geom_torsion_publ_flag
N4 Al2 N2 N3 1.35(19) . . . . ?
C4 Al2 N2 N3 -97.0(2) . . . . ?
I2 Al2 N2 N3 113.75(18) . . . . ?
N4 Al2 N2 C45 -159.4(5) . . . . ?
C4 Al2 N2 C45 102.2(5) . . . . ?
N3 Al2 N2 C45 -160.8(6) . . . . ?
I2 Al2 N2 C45 -47.0(5) . . . . ?
C45 N2 N3 N4 166.2(3) . . . . ?
Al2 N2 N3 N4 -1.9(3) . . . . ?
C45 N2 N3 Al2 168.1(4) . . . . ?
N2 Al2 N3 N4 177.7(3) . . . . ?
C4 Al2 N3 N4 -79.0(3) . . . . ?
I2 Al2 N3 N4 93.2(2) . . . . ?
N4 Al2 N3 N2 -177.7(3) . . . . ?
C4 Al2 N3 N2 103.3(2) . . . . ?
I2 Al2 N3 N2 -84.5(2) . . . . ?
N2 N3 N4 C35 178.0(3) . . . . ?
Al2 N3 N4 C35 176.1(4) . . . . ?
N2 N3 N4 Al2 1.9(3) . . . . ?
N2 Al2 N4 N3 -1.38(19) . . . . ?
C4 Al2 N4 N3 115.3(2) . . . . ?
I2 Al2 N4 N3 -106.9(2) . . . . ?
N2 Al2 N4 C35 -175.1(5) . . . . ?
C4 Al2 N4 C35 -58.4(5) . . . . ?
N3 Al2 N4 C35 -173.7(6) . . . . ?
I2 Al2 N4 C35 79.4(5) . . . . ?
C2 C3 C4 C5 -12.4(5) . . . . ?
C2 C3 C4 Al2 110.7(4) . . . . ?
N2 Al2 C4 C5 -98.8(3) . . . . ?
N4 Al2 C4 C5 -171.8(2) . . . . ?
N3 Al2 C4 C5 -137.8(2) . . . . ?
I2 Al2 C4 C5 49.5(3) . . . . ?
N2 Al2 C4 C3 138.0(2) . . . . ?
N4 Al2 C4 C3 65.0(3) . . . . ?
N3 Al2 C4 C3 99.0(2) . . . . ?
I2 Al2 C4 C3 -73.6(3) . . . . ?
C4 C3 C2 C1 2.6(6) . . . . ?
C4 C3 C2 C26 178.4(3) . . . . ?
C3 C2 C1 N1 -172.5(4) . . . . ?
C26 C2 C1 N1 11.6(5) . . . . ?
C3 C2 C1 C6 9.8(5) . . . . ?
C26 C2 C1 C6 -166.1(3) . . . . ?
C62 C61 C60 C65 3.3(6) . . . . ?
C66 C61 C60 C65 -178.7(4) . . . . ?
C62 C61 C60 C50 -165.8(3) . . . . ?
C66 C61 C60 C50 12.2(6) . . . . ?
C47 C46 C45 C50 2.6(6) . . . . ?
C51 C46 C45 C50 -176.4(4) . . . . ?
C47 C46 C45 N2 -175.2(3) . . . . ?
C51 C46 C45 N2 5.8(6) . . . . ?
N3 N2 C45 C46 -26.7(5) . . . . ?
Al2 N2 C45 C46 131.4(4) . . . . ?
N3 N2 C45 C50 155.5(3) . . . . ?
Al2 N2 C45 C50 -46.5(6) . . . . ?
C47 C46 C51 C56 93.3(4) . . . . ?
C45 C46 C51 C56 -87.7(5) . . . . ?
C47 C46 C51 C52 -82.6(5) . . . . ?
C45 C46 C51 C52 96.4(5) . . . . ?
C46 C45 C50 C49 -3.7(5) . . . . ?
N2 C45 C50 C49 174.2(3) . . . . ?
C46 C45 C50 C60 172.2(3) . . . . ?
N2 C45 C50 C60 -9.9(5) . . . . ?
C61 C60 C50 C49 103.7(4) . . . . ?
C65 C60 C50 C49 -65.4(5) . . . . ?
C61 C60 C50 C45 -72.3(5) . . . . ?
C65 C60 C50 C45 118.6(4) . . . . ?
N1 C1 C6 C5 170.4(4) . . . . ?
C2 C1 C6 C5 -11.9(5) . . . . ?
N1 C1 C6 C17 -16.0(6) . . . . ?
C2 C1 C6 C17 161.7(3) . . . . ?
C22 C17 C6 C5 -103.2(5) . . . . ?
C18 C17 C6 C5 76.5(5) . . . . ?
C22 C17 C6 C1 83.2(5) . . . . ?
C18 C17 C6 C1 -97.1(4) . . . . ?
C1 C6 C5 C4 1.7(6) . . . . ?
C17 C6 C5 C4 -171.7(4) . . . . ?
C3 C4 C5 C6 10.3(5) . . . . ?
Al2 C4 C5 C6 -107.6(4) . . . . ?
N3 N4 C35 C39 134.6(3) . . . . ?
Al2 N4 C35 C39 -52.6(6) . . . . ?
N3 N4 C35 C36 -112.6(4) . . . . ?
Al2 N4 C35 C36 60.1(6) . . . . ?
N3 N4 C35 C40 11.7(5) . . . . ?
Al2 N4 C35 C40 -175.5(4) . . . . ?
C38 C39 C35 N4 120.6(4) . . . . ?
C44 C39 C35 N4 -63.2(5) . . . . ?
C38 C39 C35 C36 3.1(4) . . . . ?
C44 C39 C35 C36 179.4(4) . . . . ?
C38 C39 C35 C40 -116.9(4) . . . . ?
C44 C39 C35 C40 59.3(5) . . . . ?
C22 C17 C18 C19 -1.9(6) . . . . ?
C6 C17 C18 C19 178.4(4) . . . . ?
C22 C17 C18 C23 178.9(4) . . . . ?
C6 C17 C18 C23 -0.8(6) . . . . ?
C56 C51 C52 C53 -0.2(6) . . . . ?
C46 C51 C52 C53 175.7(3) . . . . ?
C56 C51 C52 C57 178.8(4) . . . . ?
C46 C51 C52 C57 -5.3(5) . . . . ?
C44 C39 C38 C37 -177.9(4) . . . . ?
C35 C39 C38 C37 -2.1(5) . . . . ?
C44 C39 C38 C43 -0.5(8) . . . . ?
C35 C39 C38 C43 175.3(4) . . . . ?
C49 C48 C47 C46 -2.4(6) . . . . ?
C45 C46 C47 C48 0.5(6) . . . . ?
C51 C46 C47 C48 179.6(4) . . . . ?
C61 C60 C65 C64 -3.3(6) . . . . ?
C50 C60 C65 C64 165.8(4) . . . . ?
C61 C60 C65 C68 177.5(4) . . . . ?
C50 C60 C65 C68 -13.4(6) . . . . ?
C39 C38 C37 C36 0.1(5) . . . . ?
C43 C38 C37 C36 -177.5(4) . . . . ?
C39 C38 C37 C42 -178.8(4) . . . . ?
C43 C38 C37 C42 3.7(6) . . . . ?
C30 C31 C26 C27 -1.5(6) . . . . ?
C34 C31 C26 C27 177.0(4) . . . . ?
C30 C31 C26 C2 179.6(4) . . . . ?
C34 C31 C26 C2 -1.8(6) . . . . ?
C3 C2 C26 C31 97.8(5) . . . . ?
C1 C2 C26 C31 -86.2(5) . . . . ?
C3 C2 C26 C27 -81.0(5) . . . . ?
C1 C2 C26 C27 94.9(4) . . . . ?
C31 C26 C27 C28 1.9(6) . . . . ?
C2 C26 C27 C28 -179.3(4) . . . . ?
C31 C26 C27 C32 -178.3(4) . . . . ?
C2 C26 C27 C32 0.6(6) . . . . ?
C52 C51 C56 C55 0.3(6) . . . . ?
C46 C51 C56 C55 -175.5(4) . . . . ?
C52 C51 C56 C59 -179.8(4) . . . . ?
C46 C51 C56 C59 4.3(6) . . . . ?
C47 C48 C49 C50 1.2(7) . . . . ?
C45 C50 C49 C48 1.8(6) . . . . ?
C60 C50 C49 C48 -174.4(4) . . . . ?
C60 C61 C62 C63 -0.7(6) . . . . ?
C66 C61 C62 C63 -178.7(4) . . . . ?
N1 Al1 C11 C7 -172.3(3) . . . . ?
C9 Al1 C11 C7 -79.2(3) . . . . ?
C10 Al1 C11 C7 -115.6(4) . . . . ?
C8 Al1 C11 C7 -36.6(3) . . . . ?
I1 Al1 C11 C7 54.1(3) . . . . ?
N1 Al1 C11 C10 -56.7(4) . . . . ?
C9 Al1 C11 C10 36.4(3) . . . . ?
C8 Al1 C11 C10 79.0(3) . . . . ?
C7 Al1 C11 C10 115.6(4) . . . . ?
I1 Al1 C11 C10 169.7(3) . . . . ?
N1 Al1 C11 C16 64.3(7) . . . . ?
C9 Al1 C11 C16 157.5(7) . . . . ?
C10 Al1 C11 C16 121.1(7) . . . . ?
C8 Al1 C11 C16 -159.9(7) . . . . ?
C7 Al1 C11 C16 -123.3(8) . . . . ?
I1 Al1 C11 C16 -69.3(6) . . . . ?
N1 Al1 C9 C10 82.3(3) . . . . ?
C11 Al1 C9 C10 -37.3(3) . . . . ?
C8 Al1 C9 C10 -117.0(4) . . . . ?
C7 Al1 C9 C10 -79.3(3) . . . . ?
I1 Al1 C9 C10 -141.2(3) . . . . ?
N1 Al1 C9 C8 -160.7(3) . . . . ?
C11 Al1 C9 C8 79.7(3) . . . . ?
C10 Al1 C9 C8 117.0(4) . . . . ?
C7 Al1 C9 C8 37.7(3) . . . . ?
I1 Al1 C9 C8 -24.2(4) . . . . ?
N1 Al1 C9 C14 -40.5(6) . . . . ?
C11 Al1 C9 C14 -160.1(6) . . . . ?
C10 Al1 C9 C14 -122.8(6) . . . . ?
C8 Al1 C9 C14 120.1(6) . . . . ?
C7 Al1 C9 C14 157.9(6) . . . . ?
I1 Al1 C9 C14 95.9(5) . . . . ?
C55 C54 C53 C52 1.3(6) . . . . ?
C58 C54 C53 C52 -178.8(4) . . . . ?
C51 C52 C53 C54 -0.6(6) . . . . ?
C57 C52 C53 C54 -179.7(4) . . . . ?
C38 C37 C36 C41 -177.5(4) . . . . ?
C42 C37 C36 C41 1.3(8) . . . . ?
C38 C37 C36 C35 2.0(5) . . . . ?
C42 C37 C36 C35 -179.2(4) . . . . ?
N4 C35 C36 C37 -118.8(4) . . . . ?
C39 C35 C36 C37 -3.1(4) . . . . ?
C40 C35 C36 C37 117.1(4) . . . . ?
N4 C35 C36 C41 60.7(5) . . . . ?
C39 C35 C36 C41 176.4(4) . . . . ?
C40 C35 C36 C41 -63.4(5) . . . . ?
C10 C9 C8 C7 0.0(5) . . . . ?
C14 C9 C8 C7 177.8(4) . . . . ?
Al1 C9 C8 C7 -62.9(3) . . . . ?
C10 C9 C8 C13 -178.1(5) . . . . ?
C14 C9 C8 C13 -0.3(7) . . . . ?
Al1 C9 C8 C13 119.0(5) . . . . ?
C10 C9 C8 Al1 63.0(3) . . . . ?
C14 C9 C8 Al1 -119.3(4) . . . . ?
N1 Al1 C8 C7 146.9(3) . . . . ?
C11 Al1 C8 C7 36.6(3) . . . . ?
C9 Al1 C8 C7 116.2(4) . . . . ?
C10 Al1 C8 C7 79.2(3) . . . . ?
I1 Al1 C8 C7 -79.8(3) . . . . ?
N1 Al1 C8 C9 30.7(4) . . . . ?
C11 Al1 C8 C9 -79.6(3) . . . . ?
C10 Al1 C8 C9 -37.0(3) . . . . ?
C7 Al1 C8 C9 -116.2(4) . . . . ?
I1 Al1 C8 C9 164.0(3) . . . . ?
N1 Al1 C8 C13 -92.6(5) . . . . ?
C11 Al1 C8 C13 157.0(6) . . . . ?
C9 Al1 C8 C13 -123.3(6) . . . . ?
C10 Al1 C8 C13 -160.3(6) . . . . ?
C7 Al1 C8 C13 120.5(6) . . . . ?
I1 Al1 C8 C13 40.7(5) . . . . ?
C28 C29 C30 C31 0.8(7) . . . . ?
C33 C29 C30 C31 -176.9(4) . . . . ?
C26 C31 C30 C29 0.2(7) . . . . ?
C34 C31 C30 C29 -178.3(4) . . . . ?
C53 C54 C55 C56 -1.2(7) . . . . ?
C58 C54 C55 C56 178.9(4) . . . . ?
C51 C56 C55 C54 0.4(6) . . . . ?
C59 C56 C55 C54 -179.4(4) . . . . ?
C61 C62 C63 C64 -2.0(6) . . . . ?
C61 C62 C63 C67 176.8(4) . . . . ?
C10 C11 C7 C8 -3.1(5) . . . . ?
C16 C11 C7 C8 179.3(4) . . . . ?
Al1 C11 C7 C8 61.4(3) . . . . ?
C10 C11 C7 C12 173.9(4) . . . . ?
C16 C11 C7 C12 -3.7(8) . . . . ?
Al1 C11 C7 C12 -121.6(5) . . . . ?
C10 C11 C7 Al1 -64.6(3) . . . . ?
C16 C11 C7 Al1 117.9(5) . . . . ?
C9 C8 C7 C11 1.9(5) . . . . ?
C13 C8 C7 C11 -179.9(4) . . . . ?
Al1 C8 C7 C11 -60.5(3) . . . . ?
C9 C8 C7 C12 -175.0(4) . . . . ?
C13 C8 C7 C12 3.2(8) . . . . ?
Al1 C8 C7 C12 122.5(5) . . . . ?
C9 C8 C7 Al1 62.4(3) . . . . ?
C13 C8 C7 Al1 -119.4(5) . . . . ?
N1 Al1 C7 C11 18.9(7) . . . . ?
C9 Al1 C7 C11 80.3(3) . . . . ?
C10 Al1 C7 C11 38.6(3) . . . . ?
C8 Al1 C7 C11 118.6(4) . . . . ?
I1 Al1 C7 C11 -135.0(3) . . . . ?
N1 Al1 C7 C8 -99.7(6) . . . . ?
C11 Al1 C7 C8 -118.6(4) . . . . ?
C9 Al1 C7 C8 -38.3(3) . . . . ?
C10 Al1 C7 C8 -80.0(3) . . . . ?
I1 Al1 C7 C8 106.4(3) . . . . ?
N1 Al1 C7 C12 138.4(6) . . . . ?
C11 Al1 C7 C12 119.5(7) . . . . ?
C9 Al1 C7 C12 -160.2(7) . . . . ?
C10 Al1 C7 C12 158.1(7) . . . . ?
C8 Al1 C7 C12 -121.9(7) . . . . ?
I1 Al1 C7 C12 -15.5(6) . . . . ?
C30 C29 C28 C27 -0.4(7) . . . . ?
C33 C29 C28 C27 177.3(4) . . . . ?
C26 C27 C28 C29 -0.9(7) . . . . ?
C32 C27 C28 C29 179.2(4) . . . . ?
C8 C9 C10 C11 -1.9(5) . . . . ?
C14 C9 C10 C11 -179.6(4) . . . . ?
Al1 C9 C10 C11 60.9(3) . . . . ?
C8 C9 C10 C15 179.9(4) . . . . ?
C14 C9 C10 C15 2.2(7) . . . . ?
Al1 C9 C10 C15 -117.3(4) . . . . ?
C8 C9 C10 Al1 -62.9(3) . . . . ?
C14 C9 C10 Al1 119.4(5) . . . . ?
C7 C11 C10 C9 3.1(5) . . . . ?
C16 C11 C10 C9 -179.2(4) . . . . ?
Al1 C11 C10 C9 -61.9(3) . . . . ?
C7 C11 C10 C15 -178.8(4) . . . . ?
C16 C11 C10 C15 -1.2(8) . . . . ?
Al1 C11 C10 C15 116.2(5) . . . . ?
C7 C11 C10 Al1 65.0(3) . . . . ?
C16 C11 C10 Al1 -117.3(5) . . . . ?
N1 Al1 C10 C9 -106.6(3) . . . . ?
C11 Al1 C10 C9 118.1(4) . . . . ?
C8 Al1 C10 C9 38.0(3) . . . . ?
C7 Al1 C10 C9 80.1(3) . . . . ?
I1 Al1 C10 C9 95.8(5) . . . . ?
N1 Al1 C10 C11 135.3(3) . . . . ?
C9 Al1 C10 C11 -118.1(4) . . . . ?
C8 Al1 C10 C11 -80.2(3) . . . . ?
C7 Al1 C10 C11 -38.0(3) . . . . ?
I1 Al1 C10 C11 -22.3(6) . . . . ?
N1 Al1 C10 C15 12.0(6) . . . . ?
C11 Al1 C10 C15 -123.2(8) . . . . ?
C9 Al1 C10 C15 118.6(7) . . . . ?
C8 Al1 C10 C15 156.6(7) . . . . ?
C7 Al1 C10 C15 -161.2(7) . . . . ?
I1 Al1 C10 C15 -145.5(5) . . . . ?
C60 C65 C64 C63 0.5(7) . . . . ?
C68 C65 C64 C63 179.8(4) . . . . ?
C62 C63 C64 C65 2.1(7) . . . . ?
C67 C63 C64 C65 -176.8(4) . . . . ?
C18 C17 C22 C21 3.3(6) . . . . ?
C6 C17 C22 C21 -177.0(4) . . . . ?
C18 C17 C22 C25 -173.5(4) . . . . ?
C6 C17 C22 C25 6.2(6) . . . . ?
C17 C22 C21 C20 -2.0(7) . . . . ?
C25 C22 C21 C20 174.8(5) . . . . ?
C19 C20 C21 C22 -0.9(7) . . . . ?
C24 C20 C21 C22 177.9(5) . . . . ?
C21 C20 C19 C18 2.4(7) . . . . ?
C24 C20 C19 C18 -176.4(5) . . . . ?
C17 C18 C19 C20 -1.0(7) . . . . ?
C23 C18 C19 C20 178.1(4) . . . . ?
C69 C70 C71 C72 171.1(14) . . . . ?
C70 C71 C72 C73 -177.5(12) . . . . ?
